data_7045285
loop_
_publ_author_name
'Kim, Euk Hyun'
'Lim, Min Hyuk'
'Lah, Myoung Soo'
'Koo, Sang Man'

_publ_section_title
;
 Synthesis and characterization of heteroleptic titanium MOCVD precursors
 for TiO<sub>2</sub> thin films.
;
_journal_issue 7
_journal_name_full 'Dalton transactions (Cambridge, England : 2003)'
_journal_page_first 2415
_journal_page_last 2421
_journal_paper_doi 10.1039/c7dt04894g
_journal_volume 47
_journal_year 2018
_chemical_formula_sum 'C20 H36 N2 O9 Ti2'
_chemical_formula_weight 544.31
_space_group_crystal_system orthorhombic
_space_group_IT_number 18
_space_group_name_Hall 'P 2 2ab'
_space_group_name_H-M_alt 'P 21 21 2'
_symmetry_space_group_name_Hall 'P 2 2ab'
_symmetry_space_group_name_H-M 'P 21 21 2'
_atom_sites_solution_hydrogens geom
_audit_creation_method SHELXL-2014/7
_audit_update_record
;
2017-12-15 deposited with the CCDC.
2018-01-15 downloaded from the CCDC.
;
_cell_angle_alpha 90
_cell_angle_beta 90
_cell_angle_gamma 90
_cell_formula_units_Z 2
_cell_length_a 12.145(2)
_cell_length_b 12.728(3)
_cell_length_c 8.0270(16)
_cell_measurement_reflns_used 17719
_cell_measurement_temperature 100(2)
_cell_measurement_theta_max 33.273
_cell_measurement_theta_min 2.609
_cell_volume 1240.8(4)
_computing_cell_refinement HKL3000
_computing_data_collection 'PAL BL2D-SMDC Program'
_computing_data_reduction HKL3000
_computing_molecular_graphics 'Diamond 3'
_computing_publication_material WinGX
_computing_structure_refinement SHELXL
_computing_structure_solution SHELXS
_diffrn_ambient_temperature 100(2)
_diffrn_measured_fraction_theta_full 1.000
_diffrn_measured_fraction_theta_max 0.888
_diffrn_measurement_device_type 'ADSC Q210 CCD area detector'
_diffrn_measurement_method 'omega scan'
_diffrn_radiation_type synchrotron
_diffrn_radiation_wavelength 0.800
_diffrn_reflns_av_R_equivalents 0.0775
_diffrn_reflns_av_unetI/netI 0.0690
_diffrn_reflns_Laue_measured_fraction_full 1.000
_diffrn_reflns_Laue_measured_fraction_max 0.888
_diffrn_reflns_limit_h_max 16
_diffrn_reflns_limit_h_min -16
_diffrn_reflns_limit_k_max 16
_diffrn_reflns_limit_k_min -16
_diffrn_reflns_limit_l_max 10
_diffrn_reflns_limit_l_min -10
_diffrn_reflns_number 9565
_diffrn_reflns_point_group_measured_fraction_full 1.000
_diffrn_reflns_point_group_measured_fraction_max 0.873
_diffrn_reflns_theta_full 28.685
_diffrn_reflns_theta_max 33.273
_diffrn_reflns_theta_min 2.609
_diffrn_source 'PLSII 2D bending magnet'
_exptl_absorpt_coefficient_mu 0.955
_exptl_absorpt_correction_T_max 0.977
_exptl_absorpt_correction_T_min 0.929
_exptl_absorpt_correction_type multi-scan
_exptl_absorpt_process_details HKL3000
_exptl_crystal_colour yellow
_exptl_crystal_density_diffrn 1.457
_exptl_crystal_description plate
_exptl_crystal_F_000 572
_exptl_crystal_size_max 0.078
_exptl_crystal_size_mid 0.062
_exptl_crystal_size_min 0.024
_refine_diff_density_max 0.530
_refine_diff_density_min -0.870
_refine_diff_density_rms 0.144
_refine_ls_abs_structure_details
;
 Flack x determined using 850 quotients [(I+)-(I-)]/[(I+)+(I-)]
 (Parsons, Flack and Wagner, Acta Cryst. B69 (2013) 249-259).
;
_refine_ls_abs_structure_Flack 0.03(2)
_refine_ls_extinction_method none
_refine_ls_goodness_of_fit_ref 1.164
_refine_ls_hydrogen_treatment constr
_refine_ls_matrix_type full
_refine_ls_number_parameters 153
_refine_ls_number_reflns 2920
_refine_ls_number_restraints 0
_refine_ls_restrained_S_all 1.164
_refine_ls_R_factor_all 0.0815
_refine_ls_R_factor_gt 0.0550
_refine_ls_shift/su_max 0.000
_refine_ls_shift/su_mean 0.000
_refine_ls_structure_factor_coef Fsqd
_refine_ls_weighting_details 'w=1/[\s^2^(Fo^2^)+(0.0425P)^2^+3.7117P] where P=(Fo^2^+2Fc^2^)/3'
_refine_ls_weighting_scheme calc
_refine_ls_wR_factor_gt 0.1190
_refine_ls_wR_factor_ref 0.1412
_reflns_Friedel_coverage 0.711
_reflns_Friedel_fraction_full 1.000
_reflns_Friedel_fraction_max 0.854
_reflns_number_gt 2379
_reflns_number_total 2920
_reflns_threshold_expression 'I > 2\s(I)'
_cod_data_source_file c7dt04894g1.cif
_cod_data_source_block PO16_009Or
_cod_depositor_comments
;
The following automatic conversions were performed:

'_exptl_absorpt_correction_type' value 'Multi-scan' changed to
'multi-scan' according to
/home/data/users/saulius/crontab/automatic-downloads/rss-feeds/RSC/lib/dictionaries/cif_core.dic
dictionary named 'cif_core.dic' version 2.4.2 from 2011-04-26.

Automatic conversion script
Id: cif_fix_values 4973 2017-02-22 13:04:09Z antanas 

 Adding full bibliography for 7045285--7045286.cif.
;
_cod_database_code 7045285
_shelx_shelxl_version_number 2014/7
_shelx_space_group_comment
;
The symmetry employed for this shelxl refinement is uniquely defined
by the following loop, which should always be used as a source of
symmetry information in preference to the above space-group names.
They are only intended as comments.
;

loop_
_space_group_symop_operation_xyz
'x, y, z'
'-x, -y, z'
'-x+1/2, y+1/2, -z'
'x+1/2, -y+1/2, -z'

loop_
_atom_site_label
_atom_site_type_symbol
_atom_site_fract_x
_atom_site_fract_y
_atom_site_fract_z
_atom_site_U_iso_or_equiv
_atom_site_adp_type
_atom_site_occupancy
_atom_site_site_symmetry_order
_atom_site_calc_flag
_atom_site_refinement_flags_posn
_atom_site_refinement_flags_adp
_atom_site_refinement_flags_occupancy
Ti1 Ti 0.87930(9) 0.91719(8) 0.01942(12) 0.0091(2) Uani 1 1 d . . .
O1 O 0.8205(4) 0.9910(4) 0.2278(5) 0.0118(9) Uani 1 1 d . . .
O2 O 0.9351(4) 0.8125(4) 0.1967(5) 0.0112(10) Uani 1 1 d . . .
O3 O 0.9088(4) 0.8081(4) -0.1292(5) 0.0120(10) Uani 1 1 d . . .
O4 O 0.7799(4) 0.9971(4) -0.1061(5) 0.0141(9) Uani 1 1 d . . .
O5 O 1.0000 1.0000 -0.0030(8) 0.0168(13) Uani 1 2 d S T P
N1 N 0.7144(4) 0.8177(4) 0.0297(6) 0.0099(10) Uani 1 1 d . . .
C1 C 0.8397(5) 0.9803(5) 0.3841(7) 0.0123(13) Uani 1 1 d . . .
C2 C 0.8939(5) 0.8942(5) 0.4536(7) 0.0142(13) Uani 1 1 d . . .
H2 H 0.9017 0.8908 0.5712 0.017 Uiso 1 1 calc R U .
C3 C 0.9369(5) 0.8137(5) 0.3577(7) 0.0116(13) Uani 1 1 d . . .
C4 C 0.7979(6) 1.0671(5) 0.4939(8) 0.0220(14) Uani 1 1 d . . .
H4A H 0.8242 1.1348 0.4516 0.033 Uiso 1 1 calc R U .
H4B H 0.8250 1.0566 0.6077 0.033 Uiso 1 1 calc R U .
H4C H 0.7172 1.0665 0.4941 0.033 Uiso 1 1 calc R U .
C5 C 0.9871(6) 0.7183(5) 0.4396(8) 0.0182(15) Uani 1 1 d . . .
H5A H 0.9452 0.6556 0.4081 0.027 Uiso 1 1 calc R U .
H5B H 0.9850 0.7268 0.5609 0.027 Uiso 1 1 calc R U .
H5C H 1.0636 0.7106 0.4030 0.027 Uiso 1 1 calc R U .
C6 C 0.8499(5) 0.7125(5) -0.1159(8) 0.0144(14) Uani 1 1 d . . .
H6A H 0.8738 0.6737 -0.0153 0.017 Uiso 1 1 calc R U .
H6B H 0.8643 0.6680 -0.2146 0.017 Uiso 1 1 calc R U .
C7 C 0.7291(5) 0.7373(5) -0.1045(8) 0.0136(13) Uani 1 1 d . . .
H7A H 0.7022 0.7652 -0.2122 0.016 Uiso 1 1 calc R U .
H7B H 0.6869 0.6730 -0.0774 0.016 Uiso 1 1 calc R U .
C8 C 0.6726(6) 0.9666(6) -0.1476(8) 0.0181(15) Uani 1 1 d . . .
H8A H 0.6727 0.9295 -0.2561 0.022 Uiso 1 1 calc R U .
H8B H 0.6249 1.0293 -0.1577 0.022 Uiso 1 1 calc R U .
C9 C 0.6285(5) 0.8944(4) -0.0126(8) 0.0157(12) Uani 1 1 d . . .
H9A H 0.6084 0.9359 0.0872 0.019 Uiso 1 1 calc R U .
H9B H 0.5618 0.8576 -0.0529 0.019 Uiso 1 1 calc R U .
C10 C 0.6872(6) 0.7636(6) 0.1872(8) 0.0167(14) Uani 1 1 d . . .
H10A H 0.6877 0.8145 0.2789 0.025 Uiso 1 1 calc R U .
H10B H 0.7419 0.7087 0.2090 0.025 Uiso 1 1 calc R U .
H10C H 0.6139 0.7318 0.1783 0.025 Uiso 1 1 calc R U .

loop_
_atom_site_aniso_label
_atom_site_aniso_U_11
_atom_site_aniso_U_22
_atom_site_aniso_U_33
_atom_site_aniso_U_23
_atom_site_aniso_U_13
_atom_site_aniso_U_12
Ti1 0.0122(5) 0.0113(5) 0.0037(4) 0.0002(4) 0.0002(4) -0.0033(5)
O1 0.018(2) 0.013(2) 0.005(2) -0.0017(17) 0.0013(17) 0.0005(19)
O2 0.016(2) 0.012(2) 0.005(2) 0.0039(16) -0.0007(17) -0.0005(19)
O3 0.015(2) 0.013(2) 0.008(2) -0.0013(16) 0.0012(16) -0.0060(18)
O4 0.019(2) 0.012(2) 0.012(2) 0.0044(18) -0.0035(18) -0.002(2)
O5 0.021(3) 0.022(3) 0.008(3) 0.000 0.000 -0.003(3)
N1 0.013(2) 0.008(2) 0.009(2) -0.0001(19) 0.000(2) 0.000(2)
C1 0.015(3) 0.016(3) 0.006(3) -0.001(2) 0.001(2) -0.001(3)
C2 0.020(3) 0.015(3) 0.007(3) 0.001(2) 0.000(2) 0.002(3)
C3 0.011(3) 0.015(3) 0.008(3) 0.004(2) 0.001(2) 0.000(3)
C4 0.035(4) 0.022(3) 0.009(3) -0.004(3) 0.003(3) 0.004(3)
C5 0.022(4) 0.018(3) 0.014(3) 0.006(2) -0.003(3) 0.002(3)
C6 0.019(3) 0.013(3) 0.012(3) -0.006(2) 0.002(2) -0.001(3)
C7 0.015(3) 0.011(3) 0.015(3) -0.004(2) -0.005(3) -0.001(3)
C8 0.019(4) 0.018(4) 0.017(3) 0.002(3) -0.009(3) -0.002(3)
C9 0.012(3) 0.016(3) 0.019(3) 0.002(2) -0.003(3) 0.005(3)
C10 0.019(4) 0.017(3) 0.013(3) 0.001(2) 0.004(3) -0.003(3)

loop_
_atom_type_symbol
_atom_type_description
_atom_type_scat_dispersion_real
_atom_type_scat_dispersion_imag
_atom_type_scat_source
C C 0.0043 0.0021 'International Tables Vol C Tables 4.2.6.8 and 6.1.1.4'
H H 0.0000 0.0000 'International Tables Vol C Tables 4.2.6.8 and 6.1.1.4'
N N 0.0082 0.0043 'International Tables Vol C Tables 4.2.6.8 and 6.1.1.4'
O O 0.0142 0.0079 'International Tables Vol C Tables 4.2.6.8 and 6.1.1.4'
Ti Ti 0.3157 0.5608 'International Tables Vol C Tables 4.2.6.8 and 6.1.1.4'

loop_
_geom_angle_atom_site_label_1
_geom_angle_atom_site_label_2
_geom_angle_atom_site_label_3
_geom_angle
_geom_angle_site_symmetry_3
O5 Ti1 O3 102.36(19) .
O5 Ti1 O4 98.72(19) .
O3 Ti1 O4 100.6(2) .
O5 Ti1 O1 95.5(2) .
O3 Ti1 O1 158.61(19) .
O4 Ti1 O1 88.0(2) .
O5 Ti1 O2 100.27(19) .
O3 Ti1 O2 84.11(18) .
O4 Ti1 O2 158.95(19) .
O1 Ti1 O2 81.21(18) .
O5 Ti1 N1 175.0(2) .
O3 Ti1 N1 77.69(18) .
O4 Ti1 N1 76.39(19) .
O1 Ti1 N1 85.52(18) .
O2 Ti1 N1 84.74(18) .
C1 O1 Ti1 133.4(4) .
C3 O2 Ti1 133.5(4) .
C6 O3 Ti1 119.7(4) .
C8 O4 Ti1 125.2(4) .
Ti1 O5 Ti1 168.6(4) 2_775
C9 N1 C10 110.4(5) .
C9 N1 C7 111.9(5) .
C10 N1 C7 108.9(5) .
C9 N1 Ti1 103.7(3) .
C10 N1 Ti1 117.9(4) .
C7 N1 Ti1 103.8(4) .
O1 C1 C2 124.1(6) .
O1 C1 C4 115.8(6) .
C2 C1 C4 120.2(5) .
C3 C2 C1 122.5(5) .
O2 C3 C2 123.9(6) .
O2 C3 C5 115.7(6) .
C2 C3 C5 120.4(6) .
O3 C6 C7 108.5(5) .
N1 C7 C6 107.7(5) .
O4 C8 C9 109.1(5) .
N1 C9 C8 108.5(5) .

loop_
_geom_bond_atom_site_label_1
_geom_bond_atom_site_label_2
_geom_bond_distance
_geom_bond_site_symmetry_2
Ti1 O5 1.8145(13) .
Ti1 O3 1.866(4) .
Ti1 O4 1.873(5) .
Ti1 O1 2.048(4) .
Ti1 O2 2.064(4) .
Ti1 N1 2.371(5) .
O1 C1 1.283(7) .
O2 C3 1.292(7) .
O3 C6 1.415(8) .
O4 C8 1.401(8) .
O5 Ti1 1.8145(12) 2_775
N1 C9 1.469(7) .
N1 C10 1.477(8) .
N1 C7 1.496(8) .
C1 C2 1.395(8) .
C1 C4 1.501(9) .
C2 C3 1.384(9) .
C3 C5 1.509(9) .
C6 C7 1.503(9) .
C8 C9 1.518(9) .
